data_4322937
loop_
_publ_author_name
'Mar\'ia Hern\'andez-Molina'
'Francesc Lloret'
'Catalina Ruiz-P\'erez'
'Miguel Julve'

_publ_contact_author
;
     Dra Catalina Ruiz-P\'erez
     Grupo de Rayos X, Dpto. F\'isica Fundamental y Experimental
     Universidad de La Laguna
     E-38208 La Laguna. Tenerife
     Canary Islands, Spain
;
_publ_contact_author_email caruiz@ull.es
_publ_contact_author_fax '34 22 256973'
_publ_contact_author_phone '34 22 318300'
_publ_section_title
;
 Weak Ferromagnetism in Chiral 3-Dimensional Oxalato-Bridged Cobalt(II)
 Compounds. Crystal Structure of [Co(bpy)3][Co2(ox)3]ClO4
;
_journal_name_full 'Inorganic Chemistry'
_journal_page_first 4131
_journal_page_last 4135
_journal_paper_doi 10.1021/ic980306v
_journal_volume 37
_journal_year 1998
_chemical_formula_sum 'C18 H12 Cl0.5 Co1.5 N3 O8'
_chemical_formula_weight 504.43
_chemical_name_systematic
; 
 ? 
;
_space_group_IT_number 213
_symmetry_cell_setting cubic
_symmetry_space_group_name_Hall 'P 4bd 2ab 3'
_symmetry_space_group_name_H-M 'P 41 3 2'
_atom_sites_solution_hydrogens geom
_atom_sites_solution_primary direct
_atom_sites_solution_secondary difmap
_cell_angle_alpha 90.00
_cell_angle_beta 90.00
_cell_angle_gamma 90.00
_cell_formula_units_Z 8
_cell_length_a 15.287(2)
_cell_length_b 15.287(2)
_cell_length_c 15.287(2)
_cell_measurement_temperature 293(2)
_cell_volume 3572.5(8)
_computing_cell_refinement 'DIF4 (Stoe & Cie, 1992)'
_computing_data_collection 'DIF4 (Stoe & Cie, 1992)'
_computing_data_reduction 'REDU4 (Stoe & Cie, 1992)'
_computing_molecular_graphics 'ORTEPII (Johnson, 1976)'
_computing_publication_material 'PARST95 (Nardelli, 1995)'
_computing_structure_refinement 'SHELXL-93 (Sheldrick, 1993)'
_computing_structure_solution 'SIR92 (Altomare, 1994)'
_diffrn_ambient_temperature 293(2)
_diffrn_measurement_device 'Stoe AED4'
_diffrn_measurement_method '\w/\q scans'
_diffrn_radiation_monochromator graphite
_diffrn_radiation_source difactometer
_diffrn_radiation_type CuK\a
_diffrn_radiation_wavelength 1.54179
_diffrn_reflns_av_R_equivalents 0.1576
_diffrn_reflns_av_sigmaI/netI 0.1248
_diffrn_reflns_limit_h_max 17
_diffrn_reflns_limit_h_min 0
_diffrn_reflns_limit_k_max 16
_diffrn_reflns_limit_k_min -16
_diffrn_reflns_limit_l_max 12
_diffrn_reflns_limit_l_min -11
_diffrn_reflns_number 2809
_diffrn_reflns_theta_max 59.18
_diffrn_reflns_theta_min 4.09
_exptl_absorpt_coefficient_mu 12.271
_exptl_absorpt_correction_T_max 0.145
_exptl_absorpt_correction_T_min 0.065
_exptl_absorpt_correction_type none
_exptl_crystal_colour red
_exptl_crystal_density_diffrn 1.876
_exptl_crystal_description prism
_exptl_crystal_F_000 2032
_exptl_crystal_size_max 0.37
_exptl_crystal_size_mid 0.33
_exptl_crystal_size_min 0.22
_refine_diff_density_max 0.261
_refine_diff_density_min -0.378
_refine_diff_density_rms 0.072
_refine_ls_abs_structure_details 'Flack H D (1983), Acta Cryst. A39, 876-881'
_refine_ls_abs_structure_Flack 0.02(2)
_refine_ls_extinction_coef 0.00012(7)
_refine_ls_extinction_expression Fc^*^=kFc[1+0.001xFc^2^\l^3^/sin(2\q)]^-1/4^
_refine_ls_extinction_method SHELXL
_refine_ls_goodness_of_fit_all 0.898
_refine_ls_goodness_of_fit_obs 0.995
_refine_ls_hydrogen_treatment isotropic
_refine_ls_matrix_type full
_refine_ls_number_parameters 104
_refine_ls_number_reflns 819
_refine_ls_number_restraints 0
_refine_ls_restrained_S_all 1.605
_refine_ls_restrained_S_obs 0.995
_refine_ls_R_factor_all 0.1171
_refine_ls_R_factor_obs 0.0523
_refine_ls_shift/esd_max -0.009
_refine_ls_shift/esd_mean 0.002
_refine_ls_structure_factor_coef Fsqd
_refine_ls_weighting_details 'w=1/[\s^2^(Fo^2^)+(0.0526P)^2^+0.0000P] where P=(Fo^2^+2Fc^2^)/3'
_refine_ls_weighting_scheme calc
_refine_ls_wR_factor_all 0.2023
_refine_ls_wR_factor_obs 0.0958
_reflns_number_observed 511
_reflns_number_total 869
_reflns_observed_criterion >2sigma(I)
_cod_data_source_file ic980306v.cif
_cod_data_source_block x3
_cod_depositor_comments
;
The following automatic conversions were performed:

'_refine_ls_weighting_scheme' value 'calc
w=1/[\s^2^(Fo^2^)+(0.0526P)^2^+0.0000P] where P=(Fo^2^+2Fc^2^)/3' was
changed to 'calc'. New tag '_refine_ls_weighting_details' was
created. The value of the new tag was set to
'w=1/[\s^2^(Fo^2^)+(0.0526P)^2^+0.0000P] where P=(Fo^2^+2Fc^2^)/3'.

Automatic conversion script
Id: cif_fix_values 3143 2015-03-26 13:38:13Z robertas 
;
_cod_original_formula_sum 'C18 H12 Cl0.50 Co1.50 N3 O8'
_cod_database_code 4322937

loop_
_symmetry_equiv_pos_as_xyz
'x, y, z'
'-x+1/2, -y, z+1/2'
'-x, y+1/2, -z+1/2'
'x+1/2, -y+1/2, -z'
'z, x, y'
'z+1/2, -x+1/2, -y'
'-z+1/2, -x, y+1/2'
'-z, x+1/2, -y+1/2'
'y, z, x'
'-y, z+1/2, -x+1/2'
'y+1/2, -z+1/2, -x'
'-y+1/2, -z, x+1/2'
'y+3/4, x+1/4, -z+1/4'
'-y+3/4, -x+3/4, -z+3/4'
'y+1/4, -x+1/4, z+3/4'
'-y+1/4, x+3/4, z+1/4'
'x+3/4, z+1/4, -y+1/4'
'-x+1/4, z+3/4, y+1/4'
'-x+3/4, -z+3/4, -y+3/4'
'x+1/4, -z+1/4, y+3/4'
'z+3/4, y+1/4, -x+1/4'
'z+1/4, -y+1/4, x+3/4'
'-z+1/4, y+3/4, x+1/4'
'-z+3/4, -y+3/4, -x+3/4'

loop_
_atom_site_aniso_label
_atom_site_aniso_U_11
_atom_site_aniso_U_22
_atom_site_aniso_U_33
_atom_site_aniso_U_23
_atom_site_aniso_U_13
_atom_site_aniso_U_12
Co1 0.0233(7) 0.0233(7) 0.0233(7) -0.0014(7) 0.0014(7) 0.0014(7)
Co2 0.0290(7) 0.0290(7) 0.0290(7) 0.0006(6) 0.0006(6) 0.0006(6)
Cl 0.0507(14) 0.0507(14) 0.0507(14) -0.006(2) 0.006(2) -0.006(2)
O1 0.042(3) 0.032(3) 0.038(4) 0.001(3) -0.002(3) 0.004(3)
O2 0.014(3) 0.042(3) 0.048(4) 0.008(3) 0.000(3) -0.001(2)
N1 0.017(3) 0.035(4) 0.023(4) -0.003(3) -0.003(3) 0.004(3)
C1 0.020(5) 0.047(5) 0.040(5) -0.005(4) 0.001(4) 0.000(4)
C2 0.020(4) 0.063(6) 0.052(6) 0.000(4) -0.002(4) -0.007(4)
C3 0.029(5) 0.072(7) 0.043(5) -0.001(5) 0.007(4) -0.008(5)
C4 0.023(5) 0.049(5) 0.037(5) 0.001(4) 0.003(4) -0.006(4)
C5 0.026(4) 0.035(5) 0.018(4) 0.005(4) 0.000(4) -0.011(3)
C6 0.029(4) 0.029(4) 0.028(7) 0.001(4) -0.001(4) -0.002(5)
C7 0.034(4) 0.034(4) 0.031(7) 0.006(4) -0.006(4) -0.007(5)
O3 0.114(16) 0.154(22) 0.057(11) 0.013(12) 0.050(8) -0.013(13)
O4 0.145(15) 0.145(15) 0.145(15) 0.045(12) -0.045(12) 0.045(12)

loop_
_atom_site_label
_atom_site_type_symbol
_atom_site_fract_x
_atom_site_fract_y
_atom_site_fract_z
_atom_site_U_iso_or_equiv
_atom_site_thermal_displace_type
_atom_site_occupancy
_atom_site_calc_flag
_atom_site_refinement_flags
_atom_site_disorder_group
Co1 Co 0.3750 0.6250 0.1250 0.0233(7) Uani 1 d S .
Co2 Co 0.10481(8) 0.10481(8) 0.10481(8) 0.0290(7) Uani 1 d S .
Cl Cl 0.6250 0.8750 0.1250 0.0507(14) Uani 1 d S .
O1 O -0.0308(3) 0.1154(3) 0.1107(3) 0.0373(13) Uani 1 d . .
O2 O 0.0944(3) 0.2395(3) 0.1140(4) 0.0349(14) Uani 1 d . .
N1 N 0.2500(3) 0.6175(4) 0.1247(4) 0.025(2) Uani 1 d . .
C1 C 0.1927(5) 0.6843(6) 0.1287(5) 0.036(2) Uani 1 d . .
H1 H 0.2139(5) 0.7413(6) 0.1265(5) 0.052(14) Uiso 1 calc R .
C2 C 0.1025(5) 0.6712(6) 0.1361(6) 0.045(2) Uani 1 d . .
H2 H 0.0648(5) 0.7183(6) 0.1432(6) 0.052(14) Uiso 1 calc R .
C3 C 0.0708(6) 0.5872(6) 0.1326(5) 0.048(2) Uani 1 d . .
H3 H 0.0107(6) 0.5775(6) 0.1316(5) 0.052(14) Uiso 1 calc R .
C4 C 0.1269(5) 0.5183(5) 0.1306(5) 0.036(2) Uani 1 d . .
H4 H 0.1056(5) 0.4614(5) 0.1324(5) 0.052(14) Uiso 1 calc R .
C5 C 0.2181(5) 0.5339(5) 0.1256(5) 0.026(2) Uani 1 d . .
C6 C -0.0570(5) 0.1930(5) 0.1250 0.029(3) Uani 1 d S .
C7 C 0.0166(5) 0.2666(5) 0.1250 0.033(3) Uani 1 d S .
O3 O 0.6815(12) 0.9178(11) 0.0612(10) 0.108(7) Uani 0.50 d P .
O4 O 0.5697(12) 0.9303(12) 0.0697(12) 0.145(15) Uani 0.50 d SP .

loop_
_atom_type_symbol
_atom_type_description
_atom_type_scat_dispersion_real
_atom_type_scat_dispersion_imag
_atom_type_scat_source
C C 0.0181 0.0091 'International Tables Vol C Tables 4.2.6.8 and 6.1.1.4'
H H 0.0000 0.0000 'International Tables Vol C Tables 4.2.6.8 and 6.1.1.4'
N N 0.0311 0.0180 'International Tables Vol C Tables 4.2.6.8 and 6.1.1.4'
O O 0.0492 0.0322 'International Tables Vol C Tables 4.2.6.8 and 6.1.1.4'
Co Co -2.3653 3.6143 'International Tables Vol C Tables 4.2.6.8 and 6.1.1.4'
Cl Cl 0.3639 0.7018 'International Tables Vol C Tables 4.2.6.8 and 6.1.1.4'

loop_
_geom_angle_atom_site_label_1
_geom_angle_atom_site_label_2
_geom_angle_atom_site_label_3
_geom_angle
_geom_angle_site_symmetry_1
_geom_angle_site_symmetry_3
_geom_angle_publ_flag
N1 Co1 N1 83.1(4) 10_655 19 ?
N1 Co1 N1 175.3(4) 10_655 22_564 ?
N1 Co1 N1 93.6(2) 19 22_564 ?
N1 Co1 N1 93.6(2) 10_655 7_564 ?
N1 Co1 N1 89.9(4) 19 7_564 ?
N1 Co1 N1 83.1(4) 22_564 7_564 ?
N1 Co1 N1 89.9(4) 10_655 13_455 ?
N1 Co1 N1 93.6(2) 19 13_455 ?
N1 Co1 N1 93.6(2) 22_564 13_455 ?
N1 Co1 N1 175.3(4) 7_564 13_455 ?
N1 Co1 N1 93.6(2) 10_655 . ?
N1 Co1 N1 175.3(4) 19 . ?
N1 Co1 N1 89.9(4) 22_564 . ?
N1 Co1 N1 93.6(2) 7_564 . ?
N1 Co1 N1 83.1(4) 13_455 . ?
O2 Co2 O2 90.8(2) 9 5 ?
O2 Co2 O2 90.8(2) 9 . ?
O2 Co2 O2 90.8(2) 5 . ?
O2 Co2 O1 171.4(2) 9 . ?
O2 Co2 O1 91.7(2) 5 . ?
O2 Co2 O1 81.0(2) . . ?
O2 Co2 O1 81.0(2) 9 9 ?
O2 Co2 O1 171.4(2) 5 9 ?
O2 Co2 O1 91.7(2) . 9 ?
O1 Co2 O1 96.7(2) . 9 ?
O2 Co2 O1 91.7(2) 9 5 ?
O2 Co2 O1 81.0(2) 5 5 ?
O2 Co2 O1 171.4(2) . 5 ?
O1 Co2 O1 96.7(2) . 5 ?
O1 Co2 O1 96.7(2) 9 5 ?
O3 Cl O3 111.2(7) 13_455 24_565 ?
O3 Cl O3 162.0(14) 13_455 6_566 ?
O3 Cl O3 85.2(15) 24_565 6_566 ?
O3 Cl O3 111.2(7) 13_455 18_654 ?
O3 Cl O3 111.2(7) 24_565 18_654 ?
O3 Cl O3 53.7(13) 6_566 18_654 ?
O3 Cl O3 85.2(15) 13_455 . ?
O3 Cl O3 53.7(13) 24_565 . ?
O3 Cl O3 111.2(7) 6_566 . ?
O3 Cl O3 162.0(14) 18_654 . ?
O3 Cl O3 53.7(13) 13_455 12_664 ?
O3 Cl O3 162.0(14) 24_565 12_664 ?
O3 Cl O3 111.2(7) 6_566 12_664 ?
O3 Cl O3 85.2(15) 18_654 12_664 ?
O3 Cl O3 111.2(7) . 12_664 ?
O3 Cl O4 72.4(8) 13_455 13_455 ?
O3 Cl O4 72.4(8) 24_565 13_455 ?
O3 Cl O4 107.6(8) 6_566 13_455 ?
O3 Cl O4 72.4(8) 18_654 13_455 ?
O3 Cl O4 107.6(8) . 13_455 ?
O3 Cl O4 107.6(8) 12_664 13_455 ?
O3 Cl O4 107.6(8) 13_455 . ?
O3 Cl O4 107.6(8) 24_565 . ?
O3 Cl O4 72.4(8) 6_566 . ?
O3 Cl O4 107.6(8) 18_654 . ?
O3 Cl O4 72.4(8) . . ?
O3 Cl O4 72.4(8) 12_664 . ?
O4 Cl O4 179.998(5) 13_455 . ?
C6 O1 Co2 113.2(5) . . ?
C7 O2 Co2 113.9(5) . . ?
C1 N1 C5 118.4(6) . . ?
C1 N1 Co1 127.1(5) . . ?
C5 N1 Co1 114.3(4) . . ?
N1 C1 C2 122.4(8) . . ?
N1 C1 H1 118.8(4) . . ?
C2 C1 H1 118.8(6) . . ?
C3 C2 C1 118.7(8) . . ?
C3 C2 H2 120.6(5) . . ?
C1 C2 H2 120.6(6) . . ?
C4 C3 C2 120.1(8) . . ?
C4 C3 H3 119.9(5) . . ?
C2 C3 H3 119.9(5) . . ?
C3 C4 C5 119.5(8) . . ?
C3 C4 H4 120.2(5) . . ?
C5 C4 H4 120.2(4) . . ?
N1 C5 C4 120.6(6) . . ?
N1 C5 C5 114.1(4) . 13_455 ?
C4 C5 C5 125.3(4) . 13_455 ?
O1 C6 O1 128.2(10) 13_455 . ?
O1 C6 C7 115.9(5) 13_455 . ?
O1 C6 C7 115.9(5) . . ?
O2 C7 O2 128.9(10) 13_455 . ?
O2 C7 C6 115.5(5) 13_455 . ?
O2 C7 C6 115.5(5) . . ?
O3 O3 Cl 63.2(7) 24_565 . ?
O3 O3 O4 100.8(15) 24_565 . ?
Cl O3 O4 54.0(10) . . ?
Cl O4 O3 53.6(10) . 12_664 ?
Cl O4 O3 53.6(10) . 6_566 ?
O3 O4 O3 88.4(14) 12_664 6_566 ?
Cl O4 O3 53.6(10) . . ?
O3 O4 O3 88.4(14) 12_664 . ?
O3 O4 O3 88.4(14) 6_566 . ?

loop_
_geom_bond_atom_site_label_1
_geom_bond_atom_site_label_2
_geom_bond_distance
_geom_bond_site_symmetry_2
_geom_bond_publ_flag
Co1 N1 1.914(5) 10_655 ?
Co1 N1 1.914(5) 19 ?
Co1 N1 1.914(5) 22_564 ?
Co1 N1 1.914(5) 7_564 ?
Co1 N1 1.914(5) 13_455 ?
Co1 N1 1.914(5) . ?
Co2 O2 2.070(5) 9 ?
Co2 O2 2.070(5) 5 ?
Co2 O2 2.070(5) . ?
Co2 O1 2.081(5) . ?
Co2 O1 2.081(5) 9 ?
Co2 O1 2.081(5) 5 ?
Cl O3 1.458(12) 13_455 ?
Cl O3 1.458(12) 24_565 ?
Cl O3 1.458(12) 6_566 ?
Cl O3 1.458(12) 18_654 ?
Cl O3 1.458(12) . ?
Cl O3 1.458(12) 12_664 ?
Cl O4 1.47(3) 13_455 ?
Cl O4 1.47(3) . ?
O1 C6 1.271(6) . ?
O2 C7 1.271(7) . ?
N1 C1 1.347(9) . ?
N1 C5 1.369(9) . ?
C1 C2 1.398(10) . ?
C1 H1 0.93 . ?
C2 C3 1.373(12) . ?
C2 H2 0.93 . ?
C3 C4 1.359(10) . ?
C3 H3 0.93 . ?
C4 C5 1.416(11) . ?
C4 H4 0.93 . ?
C5 C5 1.423(14) 13_455 ?
C6 O1 1.271(6) 13_455 ?
C6 C7 1.592(15) . ?
C7 O2 1.271(7) 13_455 ?
O3 O3 1.32(3) 24_565 ?
O3 O4 1.73(2) . ?
O4 O3 1.73(2) 12_664 ?
O4 O3 1.73(2) 6_566 ?
